data_4079341
loop_
_publ_author_name
'Gualco, Pauline'
'Ladeira, Sonia'
'Miqueu, Karinne'
'Amgoune, Abderrahmane'
'Bourissou, Didier'

_publ_section_title
;
 Gold-Mediated Insertion of Oxygen into Silicon--Silicon Bond: An Original
 Au(I)/Au(III) Redox Sequence
;
_journal_issue 17
_journal_name_full Organometallics
_journal_page_first 6001
_journal_paper_doi 10.1021/om3006905
_journal_volume 31
_journal_year 2012
_chemical_formula_sum 'C30 H36 Au Cl P2 Si2'
_chemical_formula_weight 747.13
_chemical_name_systematic
;

 ?

;
_space_group_IT_number 19
_symmetry_cell_setting orthorhombic
_symmetry_space_group_name_Hall 'P 2ac 2ab'
_symmetry_space_group_name_H-M 'P 21 21 21'
_atom_sites_solution_hydrogens geom
_atom_sites_solution_primary direct
_atom_sites_solution_secondary difmap
_audit_creation_method SHELXL-97
_cell_angle_alpha 90.00
_cell_angle_beta 90.00
_cell_angle_gamma 90.00
_cell_formula_units_Z 8
_cell_length_a 10.5602(2)
_cell_length_b 16.2529(3)
_cell_length_c 36.3419(7)
_cell_measurement_reflns_used 9975
_cell_measurement_temperature 193(2)
_cell_measurement_theta_max 24.28
_cell_measurement_theta_min 2.23
_cell_volume 6237.5(2)
_computing_cell_refinement 'Bruker SMART'
_computing_data_collection 'Bruker SMART'
_computing_data_reduction 'Bruker SAINT'
_computing_molecular_graphics 'Bruker SHELXTL'
_computing_publication_material 'Bruker SHELXTL'
_computing_structure_refinement 'SHELXL-97 (Sheldrick, 1997)'
_computing_structure_solution 'SHELXS-97 (Sheldrick, 1990)'
_diffrn_ambient_temperature 193(2)
_diffrn_measured_fraction_theta_full 0.991
_diffrn_measured_fraction_theta_max 0.991
_diffrn_measurement_device_type 'CCD area detector'
_diffrn_measurement_method 'phi and omega scans'
_diffrn_radiation_monochromator graphite
_diffrn_radiation_source 'fine-focus sealed tube'
_diffrn_radiation_type MoK\a
_diffrn_radiation_wavelength 0.71073
_diffrn_reflns_av_R_equivalents 0.1011
_diffrn_reflns_av_sigmaI/netI 0.0718
_diffrn_reflns_limit_h_max 14
_diffrn_reflns_limit_h_min -14
_diffrn_reflns_limit_k_max 21
_diffrn_reflns_limit_k_min -19
_diffrn_reflns_limit_l_max 48
_diffrn_reflns_limit_l_min -45
_diffrn_reflns_number 98348
_diffrn_reflns_theta_full 28.28
_diffrn_reflns_theta_max 28.28
_diffrn_reflns_theta_min 5.12
_exptl_absorpt_coefficient_mu 5.000
_exptl_absorpt_correction_T_max 1.000000
_exptl_absorpt_correction_T_min 0.412991
_exptl_absorpt_correction_type multi-scan
_exptl_absorpt_process_details 'SADABS (Bruker-AXS)'
_exptl_crystal_colour colourless
_exptl_crystal_density_diffrn 1.591
_exptl_crystal_density_method 'not measured'
_exptl_crystal_description plate
_exptl_crystal_F_000 2960
_exptl_crystal_size_max 0.60
_exptl_crystal_size_mid 0.20
_exptl_crystal_size_min 0.02
_refine_diff_density_max 1.491
_refine_diff_density_min -0.830
_refine_diff_density_rms 0.129
_refine_ls_abs_structure_details 'Flack H D (1983), Acta Cryst. A39, 876-881'
_refine_ls_abs_structure_Flack -0.013(4)
_refine_ls_extinction_method none
_refine_ls_goodness_of_fit_ref 1.025
_refine_ls_hydrogen_treatment constr
_refine_ls_matrix_type full
_refine_ls_number_parameters 657
_refine_ls_number_reflns 15370
_refine_ls_number_restraints 0
_refine_ls_restrained_S_all 1.025
_refine_ls_R_factor_all 0.0618
_refine_ls_R_factor_gt 0.0408
_refine_ls_shift/su_max 0.002
_refine_ls_shift/su_mean 0.000
_refine_ls_structure_factor_coef Fsqd
_refine_ls_weighting_details 'calc w=1/[\s^2^(Fo^2^)+(0.0256P)^2^+1.3423P] where P=(Fo^2^+2Fc^2^)/3'
_refine_ls_weighting_scheme calc
_refine_ls_wR_factor_gt 0.0676
_refine_ls_wR_factor_ref 0.0734
_reflns_number_gt 12418
_reflns_number_total 15370
_reflns_threshold_expression >2sigma(I)
_cod_data_source_file om3006905_si_002.cif
_cod_data_source_block 5
_cod_depositor_comments
;
The following automatic conversions were performed:

'_symmetry_cell_setting' value 'Orthorhombic' changed to
'orthorhombic' according to
/home/saulius/struct/CIF-dictionaries/cif_core.dic dictionary named
'cif_core.dic' version 2.4.2 from 2011-04-26.

Automatic conversion script
Id: cif_fix_values 1891 2012-01-12 08:04:46Z andrius 
;
_cod_original_sg_symbol_H-M P2(1)2(1)2(1)
_cod_database_code 4079341

loop_
_symmetry_equiv_pos_as_xyz
'x, y, z'
'-x+1/2, -y, z+1/2'
'-x, y+1/2, -z+1/2'
'x+1/2, -y+1/2, -z'

loop_
_atom_site_label
_atom_site_type_symbol
_atom_site_fract_x
_atom_site_fract_y
_atom_site_fract_z
_atom_site_U_iso_or_equiv
_atom_site_adp_type
_atom_site_occupancy
_atom_site_symmetry_multiplicity
_atom_site_calc_flag
_atom_site_refinement_flags
Au1 Au 0.28851(2) 0.526908(14) 0.957834(6) 0.02507(6) Uani 1 1 d .
Cl1 Cl 0.18138(16) 0.50162(10) 1.02264(4) 0.0369(4) Uani 1 1 d .
P1 P 0.14305(15) 0.58974(10) 0.91937(4) 0.0249(4) Uani 1 1 d .
P2 P 0.48868(14) 0.46779(10) 0.95971(4) 0.0245(3) Uani 1 1 d .
Si1 Si 0.35881(17) 0.58157(11) 0.85975(5) 0.0292(4) Uani 1 1 d .
Si2 Si 0.54448(16) 0.58907(11) 0.89510(5) 0.0261(4) Uani 1 1 d .
C1 C 0.2206(6) 0.6403(4) 0.88144(16) 0.0299(14) Uani 1 1 d .
H1A H 0.2523 0.6943 0.8901 0.036 Uiso 1 1 calc R
H1B H 0.1567 0.6511 0.8621 0.036 Uiso 1 1 calc R
C2 C 0.3904(7) 0.6322(5) 0.81455(18) 0.047(2) Uani 1 1 d .
H2A H 0.4616 0.6047 0.8024 0.070 Uiso 1 1 calc R
H2B H 0.4114 0.6902 0.8186 0.070 Uiso 1 1 calc R
H2C H 0.3149 0.6282 0.7990 0.070 Uiso 1 1 calc R
C3 C 0.3186(7) 0.4716(4) 0.85164(17) 0.0395(16) Uani 1 1 d .
H3A H 0.2477 0.4680 0.8343 0.059 Uiso 1 1 calc R
H3B H 0.2947 0.4458 0.8750 0.059 Uiso 1 1 calc R
H3C H 0.3923 0.4431 0.8413 0.059 Uiso 1 1 calc R
C4 C 0.6782(7) 0.6080(4) 0.86168(18) 0.0417(17) Uani 1 1 d .
H4A H 0.6673 0.6620 0.8501 0.063 Uiso 1 1 calc R
H4B H 0.6777 0.5652 0.8427 0.063 Uiso 1 1 calc R
H4C H 0.7591 0.6066 0.8749 0.063 Uiso 1 1 calc R
C5 C 0.5431(7) 0.6722(5) 0.93023(19) 0.0410(18) Uani 1 1 d .
H5A H 0.6274 0.6770 0.9413 0.061 Uiso 1 1 calc R
H5B H 0.4810 0.6590 0.9494 0.061 Uiso 1 1 calc R
H5C H 0.5203 0.7245 0.9185 0.061 Uiso 1 1 calc R
C6 C 0.5735(6) 0.4846(4) 0.91686(16) 0.0283(15) Uani 1 1 d .
H6A H 0.5484 0.4413 0.8991 0.034 Uiso 1 1 calc R
H6B H 0.6654 0.4784 0.9216 0.034 Uiso 1 1 calc R
C7 C 0.0303(6) 0.6639(4) 0.93758(18) 0.0262(15) Uani 1 1 d .
C8 C -0.0356(7) 0.7185(4) 0.91501(19) 0.0373(17) Uani 1 1 d .
H8 H -0.0190 0.7189 0.8893 0.045 Uiso 1 1 calc R
C9 C -0.1239(7) 0.7714(5) 0.9292(2) 0.048(2) Uani 1 1 d .
H9 H -0.1675 0.8081 0.9133 0.058 Uiso 1 1 calc R
C10 C -0.1501(7) 0.7721(5) 0.9662(2) 0.046(2) Uani 1 1 d .
H10 H -0.2114 0.8090 0.9759 0.055 Uiso 1 1 calc R
C11 C -0.0876(8) 0.7194(4) 0.9890(2) 0.0457(19) Uani 1 1 d .
H11 H -0.1060 0.7194 1.0146 0.055 Uiso 1 1 calc R
C12 C 0.0027(7) 0.6656(4) 0.97514(19) 0.0377(17) Uani 1 1 d .
H12 H 0.0461 0.6295 0.9914 0.045 Uiso 1 1 calc R
C13 C 0.0391(5) 0.5119(4) 0.89929(16) 0.0276(14) Uani 1 1 d .
C14 C 0.0006(6) 0.4463(4) 0.92165(19) 0.0343(16) Uani 1 1 d .
H14 H 0.0316 0.4419 0.9461 0.041 Uiso 1 1 calc R
C15 C -0.0816(7) 0.3886(5) 0.9082(2) 0.0420(19) Uani 1 1 d .
H15 H -0.1096 0.3458 0.9240 0.050 Uiso 1 1 calc R
C16 C -0.1252(6) 0.3905(5) 0.8726(2) 0.044(2) Uani 1 1 d .
H16 H -0.1819 0.3496 0.8638 0.053 Uiso 1 1 calc R
C17 C -0.0849(6) 0.4529(5) 0.8498(2) 0.051(2) Uani 1 1 d .
H17 H -0.1118 0.4541 0.8249 0.061 Uiso 1 1 calc R
C18 C -0.0041(6) 0.5150(4) 0.86318(17) 0.0355(16) Uani 1 1 d .
H18 H 0.0209 0.5589 0.8475 0.043 Uiso 1 1 calc R
C19 C 0.4834(6) 0.3570(4) 0.96653(15) 0.0254(14) Uani 1 1 d .
C20 C 0.3862(6) 0.3237(4) 0.98822(18) 0.0330(16) Uani 1 1 d .
H20 H 0.3234 0.3588 0.9984 0.040 Uiso 1 1 calc R
C21 C 0.3816(6) 0.2408(5) 0.99479(19) 0.0369(17) Uani 1 1 d .
H21 H 0.3141 0.2189 1.0090 0.044 Uiso 1 1 calc R
C22 C 0.4735(6) 0.1882(4) 0.98108(17) 0.0324(16) Uani 1 1 d .
H22 H 0.4701 0.1310 0.9864 0.039 Uiso 1 1 calc R
C23 C 0.5702(6) 0.2197(4) 0.95962(19) 0.0354(15) Uani 1 1 d .
H23 H 0.6332 0.1842 0.9498 0.043 Uiso 1 1 calc R
C24 C 0.5748(6) 0.3039(4) 0.95250(18) 0.0310(15) Uani 1 1 d .
H24 H 0.6414 0.3254 0.9378 0.037 Uiso 1 1 calc R
C25 C 0.5959(6) 0.5069(4) 0.99525(16) 0.0240(14) Uani 1 1 d .
C26 C 0.5487(6) 0.5544(4) 1.02323(17) 0.0350(16) Uani 1 1 d .
H26 H 0.4604 0.5649 1.0244 0.042 Uiso 1 1 calc R
C27 C 0.6282(7) 0.5873(5) 1.0498(2) 0.0433(19) Uani 1 1 d .
H27 H 0.5945 0.6199 1.0691 0.052 Uiso 1 1 calc R
C28 C 0.7567(7) 0.5721(4) 1.04789(19) 0.0414(17) Uani 1 1 d .
H28 H 0.8120 0.5960 1.0655 0.050 Uiso 1 1 calc R
C29 C 0.8044(6) 0.5229(4) 1.02083(19) 0.0410(16) Uani 1 1 d .
H29 H 0.8925 0.5111 1.0203 0.049 Uiso 1 1 calc R
C30 C 0.7260(6) 0.4905(4) 0.99444(19) 0.0369(16) Uani 1 1 d .
H30 H 0.7602 0.4569 0.9755 0.044 Uiso 1 1 calc R
Au2 Au 0.18533(2) 0.060408(14) 0.795137(6) 0.02493(6) Uani 1 1 d .
Cl2 Cl 0.29298(17) -0.01216(11) 0.73724(4) 0.0416(4) Uani 1 1 d .
P3 P -0.01862(15) 0.09831(11) 0.77948(4) 0.0256(4) Uani 1 1 d .
P4 P 0.34161(14) 0.07065(10) 0.83958(4) 0.0220(3) Uani 1 1 d .
Si3 Si -0.05667(17) 0.10524(11) 0.86492(5) 0.0262(4) Uani 1 1 d .
Si4 Si 0.13386(16) 0.16700(11) 0.88467(5) 0.0264(4) Uani 1 1 d .
C31 C -0.1002(6) 0.1463(4) 0.81773(17) 0.0295(15) Uani 1 1 d .
H31A H -0.1925 0.1391 0.8141 0.035 Uiso 1 1 calc R
H31B H -0.0823 0.2060 0.8172 0.035 Uiso 1 1 calc R
C32 C -0.0540(7) -0.0099(4) 0.86493(18) 0.0404(18) Uani 1 1 d .
H32A H -0.0385 -0.0298 0.8900 0.061 Uiso 1 1 calc R
H32B H 0.0137 -0.0293 0.8486 0.061 Uiso 1 1 calc R
H32C H -0.1356 -0.0308 0.8562 0.061 Uiso 1 1 calc R
C33 C -0.1859(7) 0.1393(4) 0.89636(17) 0.0405(17) Uani 1 1 d .
H33A H -0.1859 0.1994 0.8980 0.061 Uiso 1 1 calc R
H33B H -0.1722 0.1158 0.9209 0.061 Uiso 1 1 calc R
H33C H -0.2676 0.1204 0.8867 0.061 Uiso 1 1 calc R
C34 C 0.1161(7) 0.1952(5) 0.93461(19) 0.050(2) Uani 1 1 d .
H34A H 0.1907 0.2262 0.9427 0.076 Uiso 1 1 calc R
H34B H 0.1081 0.1450 0.9494 0.076 Uiso 1 1 calc R
H34C H 0.0402 0.2292 0.9378 0.076 Uiso 1 1 calc R
C35 C 0.1691(7) 0.2606(4) 0.8570(2) 0.0406(18) Uani 1 1 d .
H35A H 0.0911 0.2923 0.8534 0.061 Uiso 1 1 calc R
H35B H 0.2034 0.2443 0.8330 0.061 Uiso 1 1 calc R
H35C H 0.2315 0.2945 0.8700 0.061 Uiso 1 1 calc R
C36 C 0.2728(6) 0.0928(4) 0.88421(15) 0.0278(14) Uani 1 1 d .
H36A H 0.3401 0.1155 0.9002 0.033 Uiso 1 1 calc R
H36B H 0.2447 0.0402 0.8953 0.033 Uiso 1 1 calc R
C37 C -0.1191(6) 0.0145(4) 0.76361(15) 0.0284(15) Uani 1 1 d .
C38 C -0.0610(7) -0.0548(5) 0.74964(18) 0.0369(16) Uani 1 1 d .
H38 H 0.0288 -0.0582 0.7493 0.044 Uiso 1 1 calc R
C39 C -0.1342(9) -0.1209(5) 0.7358(2) 0.052(2) Uani 1 1 d .
H39 H -0.0941 -0.1689 0.7265 0.062 Uiso 1 1 calc R
C40 C -0.2629(8) -0.1147(5) 0.7361(2) 0.044(2) Uani 1 1 d .
H40 H -0.3123 -0.1587 0.7266 0.053 Uiso 1 1 calc R
C41 C -0.3219(7) -0.0469(5) 0.7497(2) 0.049(2) Uani 1 1 d .
H41 H -0.4118 -0.0440 0.7497 0.059 Uiso 1 1 calc R
C42 C -0.2516(6) 0.0180(5) 0.76360(17) 0.0377(17) Uani 1 1 d .
H42 H -0.2934 0.0651 0.7732 0.045 Uiso 1 1 calc R
C43 C -0.0252(6) 0.1732(4) 0.74206(16) 0.0236(14) Uani 1 1 d .
C44 C 0.0717(6) 0.1744(4) 0.71595(17) 0.0338(16) Uani 1 1 d .
H44 H 0.1393 0.1361 0.7176 0.041 Uiso 1 1 calc R
C45 C 0.0693(7) 0.2313(4) 0.68777(19) 0.0399(18) Uani 1 1 d .
H45 H 0.1358 0.2320 0.6702 0.048 Uiso 1 1 calc R
C46 C -0.0290(7) 0.2877(4) 0.68474(18) 0.0394(18) Uani 1 1 d .
H46 H -0.0315 0.3258 0.6649 0.047 Uiso 1 1 calc R
C47 C -0.1231(7) 0.2872(4) 0.7113(2) 0.0416(18) Uani 1 1 d .
H47 H -0.1896 0.3265 0.7100 0.050 Uiso 1 1 calc R
C48 C -0.1218(6) 0.2306(4) 0.73949(18) 0.0352(16) Uani 1 1 d .
H48 H -0.1876 0.2309 0.7573 0.042 Uiso 1 1 calc R
C49 C 0.4494(5) -0.0144(4) 0.84802(16) 0.0235(13) Uani 1 1 d .
C50 C 0.4625(7) -0.0768(4) 0.82178(18) 0.0374(17) Uani 1 1 d .
H50 H 0.4138 -0.0749 0.7998 0.045 Uiso 1 1 calc R
C51 C 0.5460(7) -0.1416(4) 0.82751(19) 0.0398(18) Uani 1 1 d .
H51 H 0.5563 -0.1827 0.8092 0.048 Uiso 1 1 calc R
C52 C 0.6137(7) -0.1460(4) 0.85964(19) 0.0417(18) Uani 1 1 d .
H52 H 0.6688 -0.1913 0.8638 0.050 Uiso 1 1 calc R
C53 C 0.6024(7) -0.0847(4) 0.88620(18) 0.0399(18) Uani 1 1 d .
H53 H 0.6504 -0.0874 0.9083 0.048 Uiso 1 1 calc R
C54 C 0.5213(6) -0.0204(4) 0.88011(17) 0.0327(15) Uani 1 1 d .
H54 H 0.5138 0.0214 0.8983 0.039 Uiso 1 1 calc R
C55 C 0.4443(6) 0.1570(4) 0.82758(17) 0.0253(14) Uani 1 1 d .
C56 C 0.4693(5) 0.1702(4) 0.79047(17) 0.0277(14) Uani 1 1 d .
H56 H 0.4359 0.1340 0.7724 0.033 Uiso 1 1 calc R
C57 C 0.5440(6) 0.2371(5) 0.7801(2) 0.0386(17) Uani 1 1 d .
H57 H 0.5640 0.2447 0.7548 0.046 Uiso 1 1 calc R
C58 C 0.5889(7) 0.2917(5) 0.8054(2) 0.0434(19) Uani 1 1 d .
H58 H 0.6364 0.3383 0.7977 0.052 Uiso 1 1 calc R
C59 C 0.5646(6) 0.2789(5) 0.8423(2) 0.0400(18) Uani 1 1 d .
H59 H 0.5974 0.3160 0.8601 0.048 Uiso 1 1 calc R
C60 C 0.4925(6) 0.2119(4) 0.85342(18) 0.0322(15) Uani 1 1 d .
H60 H 0.4760 0.2035 0.8788 0.039 Uiso 1 1 calc R

loop_
_atom_site_aniso_label
_atom_site_aniso_U_11
_atom_site_aniso_U_22
_atom_site_aniso_U_33
_atom_site_aniso_U_23
_atom_site_aniso_U_13
_atom_site_aniso_U_12
Au1 0.02153(11) 0.02614(12) 0.02753(11) 0.00122(10) -0.00192(10) 0.00300(10)
Cl1 0.0401(9) 0.0406(9) 0.0299(8) 0.0034(7) 0.0076(7) 0.0060(8)
P1 0.0221(8) 0.0260(9) 0.0266(8) 0.0037(7) -0.0008(7) 0.0009(7)
P2 0.0224(7) 0.0276(8) 0.0236(7) 0.0033(8) 0.0004(7) 0.0048(7)
Si1 0.0294(9) 0.0320(11) 0.0261(9) 0.0048(8) 0.0007(7) 0.0002(8)
Si2 0.0254(9) 0.0262(10) 0.0267(9) 0.0039(7) 0.0035(7) 0.0004(8)
C1 0.030(4) 0.029(3) 0.030(3) 0.006(3) -0.002(3) 0.003(3)
C2 0.041(4) 0.071(6) 0.029(4) 0.015(4) 0.001(3) 0.007(4)
C3 0.039(4) 0.041(4) 0.038(3) -0.008(3) -0.007(3) -0.005(4)
C4 0.033(4) 0.050(4) 0.042(4) 0.012(3) 0.008(3) -0.002(4)
C5 0.044(5) 0.041(5) 0.038(4) 0.001(3) 0.002(3) -0.006(4)
C6 0.029(3) 0.031(4) 0.025(3) 0.003(3) 0.005(3) 0.007(3)
C7 0.017(3) 0.025(4) 0.037(4) -0.003(3) -0.001(3) -0.001(3)
C8 0.035(4) 0.042(4) 0.035(4) 0.004(3) -0.004(3) 0.014(3)
C9 0.031(4) 0.044(5) 0.070(6) -0.001(4) -0.007(4) 0.010(4)
C10 0.034(4) 0.033(4) 0.072(6) -0.016(4) 0.012(4) 0.004(3)
C11 0.058(5) 0.031(4) 0.048(5) -0.011(4) 0.010(4) 0.002(4)
C12 0.044(4) 0.032(4) 0.037(4) 0.002(3) 0.000(3) 0.009(3)
C13 0.018(3) 0.032(4) 0.032(3) -0.003(3) 0.001(3) 0.007(3)
C14 0.021(3) 0.035(4) 0.046(4) 0.003(3) 0.003(3) -0.003(3)
C15 0.030(4) 0.038(4) 0.058(5) -0.006(4) 0.009(4) -0.011(3)
C16 0.022(4) 0.041(5) 0.070(5) -0.025(4) -0.006(4) 0.002(3)
C17 0.027(4) 0.058(6) 0.067(5) -0.017(4) -0.017(4) 0.013(4)
C18 0.038(4) 0.035(4) 0.033(3) -0.004(3) -0.012(3) 0.008(3)
C19 0.022(3) 0.030(4) 0.023(3) 0.003(3) -0.006(3) -0.003(3)
C20 0.023(3) 0.039(4) 0.037(4) 0.002(3) -0.001(3) 0.004(3)
C21 0.025(4) 0.041(4) 0.044(4) 0.007(3) 0.001(3) -0.005(3)
C22 0.039(4) 0.026(4) 0.031(4) -0.002(3) -0.010(3) 0.002(3)
C23 0.033(4) 0.031(4) 0.041(4) -0.001(3) 0.002(3) 0.007(3)
C24 0.029(3) 0.033(4) 0.031(4) 0.003(3) -0.003(3) 0.001(3)
C25 0.023(3) 0.022(3) 0.027(3) 0.005(3) -0.002(3) -0.001(3)
C26 0.033(4) 0.036(4) 0.036(4) -0.002(3) 0.001(3) 0.004(3)
C27 0.050(5) 0.044(5) 0.036(4) -0.009(3) -0.001(4) 0.001(4)
C28 0.051(4) 0.034(4) 0.040(4) -0.003(3) -0.014(3) -0.005(3)
C29 0.028(3) 0.036(4) 0.059(4) 0.010(4) -0.013(3) -0.002(4)
C30 0.030(4) 0.029(4) 0.052(4) -0.003(3) -0.004(3) 0.007(3)
Au2 0.02029(11) 0.02796(12) 0.02655(11) -0.00179(10) -0.00290(10) 0.00161(10)
Cl2 0.0381(9) 0.0560(11) 0.0308(8) -0.0147(7) -0.0020(8) 0.0139(9)
P3 0.0224(8) 0.0306(9) 0.0238(8) -0.0025(7) -0.0007(7) 0.0023(7)
P4 0.0193(8) 0.0231(8) 0.0237(7) -0.0001(7) 0.0006(6) 0.0012(7)
Si3 0.0244(9) 0.0317(10) 0.0226(9) -0.0013(8) 0.0037(7) 0.0016(8)
Si4 0.0242(9) 0.0304(10) 0.0246(9) -0.0029(8) 0.0028(7) 0.0038(8)
C31 0.025(3) 0.028(4) 0.036(4) -0.005(3) 0.002(3) 0.004(3)
C32 0.042(4) 0.046(5) 0.033(4) 0.008(3) 0.001(3) -0.011(4)
C33 0.033(4) 0.049(4) 0.040(4) -0.006(3) 0.012(3) 0.002(4)
C34 0.044(5) 0.073(6) 0.035(4) -0.015(4) 0.000(4) 0.001(4)
C35 0.031(4) 0.024(4) 0.066(5) -0.003(3) 0.011(4) -0.001(3)
C36 0.028(3) 0.032(3) 0.023(3) 0.005(3) 0.005(3) 0.003(3)
C37 0.027(3) 0.039(4) 0.020(3) 0.004(3) -0.004(3) 0.000(3)
C38 0.035(4) 0.038(4) 0.038(4) -0.002(3) -0.006(3) -0.005(3)
C39 0.065(6) 0.032(5) 0.057(5) -0.004(4) -0.018(5) -0.001(4)
C40 0.047(5) 0.039(5) 0.047(4) 0.010(4) -0.020(4) -0.023(4)
C41 0.028(4) 0.062(6) 0.057(5) 0.008(4) -0.005(4) -0.017(4)
C42 0.025(3) 0.054(5) 0.034(4) -0.003(3) 0.000(3) 0.006(3)
C43 0.028(3) 0.022(3) 0.021(3) -0.002(3) -0.006(3) 0.002(3)
C44 0.034(4) 0.034(4) 0.033(4) -0.002(3) 0.001(3) 0.012(3)
C45 0.048(5) 0.039(4) 0.033(4) 0.000(3) 0.006(3) -0.006(4)
C46 0.058(5) 0.032(4) 0.028(4) 0.005(3) -0.002(4) -0.009(4)
C47 0.044(4) 0.025(4) 0.056(5) 0.005(3) -0.010(4) 0.005(3)
C48 0.028(4) 0.043(4) 0.034(4) 0.001(3) 0.000(3) 0.006(3)
C49 0.018(3) 0.024(3) 0.029(3) 0.001(3) 0.001(2) 0.001(3)
C50 0.044(4) 0.042(5) 0.027(3) -0.001(3) -0.012(3) 0.005(4)
C51 0.050(5) 0.032(4) 0.037(4) -0.006(3) -0.001(4) 0.009(4)
C52 0.047(5) 0.037(4) 0.041(4) 0.008(3) -0.012(4) 0.019(4)
C53 0.039(4) 0.047(5) 0.034(4) -0.002(3) -0.009(3) 0.011(3)
C54 0.029(3) 0.033(4) 0.036(4) -0.008(3) -0.010(3) 0.006(3)
C55 0.018(3) 0.027(4) 0.031(4) 0.000(3) -0.007(3) 0.002(3)
C56 0.023(3) 0.034(4) 0.026(3) 0.000(3) -0.004(3) 0.003(3)
C57 0.034(4) 0.045(5) 0.037(4) 0.011(3) 0.008(3) 0.003(3)
C58 0.032(4) 0.032(4) 0.066(5) 0.006(4) 0.006(4) 0.000(3)
C59 0.029(4) 0.039(4) 0.052(5) -0.015(4) 0.006(3) -0.005(3)
C60 0.025(3) 0.042(4) 0.030(4) -0.002(3) 0.000(3) -0.001(3)

loop_
_atom_type_symbol
_atom_type_description
_atom_type_scat_dispersion_real
_atom_type_scat_dispersion_imag
_atom_type_scat_source
C C 0.0033 0.0016 'International Tables Vol C Tables 4.2.6.8 and 6.1.1.4'
H H 0.0000 0.0000 'International Tables Vol C Tables 4.2.6.8 and 6.1.1.4'
Si Si 0.0817 0.0704 'International Tables Vol C Tables 4.2.6.8 and 6.1.1.4'
P P 0.1023 0.0942 'International Tables Vol C Tables 4.2.6.8 and 6.1.1.4'
Cl Cl 0.1484 0.1585 'International Tables Vol C Tables 4.2.6.8 and 6.1.1.4'
Au Au -2.0133 8.8022 'International Tables Vol C Tables 4.2.6.8 and 6.1.1.4'

loop_
_geom_angle_atom_site_label_1
_geom_angle_atom_site_label_2
_geom_angle_atom_site_label_3
_geom_angle
P1 Au1 P2 143.53(6)
P1 Au1 Cl1 108.81(6)
P2 Au1 Cl1 107.39(5)
C1 P1 C7 105.9(3)
C1 P1 C13 106.5(3)
C7 P1 C13 102.2(3)
C1 P1 Au1 111.2(2)
C7 P1 Au1 120.5(2)
C13 P1 Au1 109.6(2)
C6 P2 C19 106.3(3)
C6 P2 C25 104.3(3)
C19 P2 C25 105.4(3)
C6 P2 Au1 111.2(2)
C19 P2 Au1 112.7(2)
C25 P2 Au1 116.1(2)
C3 Si1 C2 109.0(3)
C3 Si1 C1 111.7(3)
C2 Si1 C1 106.2(3)
C3 Si1 Si2 109.1(2)
C2 Si1 Si2 108.0(3)
C1 Si1 Si2 112.7(2)
C5 Si2 C4 109.2(3)
C5 Si2 C6 111.4(3)
C4 Si2 C6 107.0(3)
C5 Si2 Si1 114.0(3)
C4 Si2 Si1 106.3(2)
C6 Si2 Si1 108.4(2)
P1 C1 Si1 115.7(3)
P2 C6 Si2 114.3(3)
C8 C7 C12 117.3(6)
C8 C7 P1 122.3(5)
C12 C7 P1 120.4(5)
C9 C8 C7 121.2(7)
C8 C9 C10 120.7(7)
C11 C10 C9 119.6(7)
C10 C11 C12 120.5(7)
C11 C12 C7 120.7(7)
C18 C13 C14 118.7(6)
C18 C13 P1 123.3(5)
C14 C13 P1 118.0(5)
C15 C14 C13 119.9(7)
C14 C15 C16 122.2(7)
C15 C16 C17 118.7(7)
C16 C17 C18 120.5(7)
C13 C18 C17 120.0(7)
C24 C19 C20 118.3(6)
C24 C19 P2 122.9(5)
C20 C19 P2 118.7(5)
C21 C20 C19 120.2(6)
C20 C21 C22 121.3(7)
C23 C22 C21 119.4(6)
C22 C23 C24 119.6(6)
C19 C24 C23 121.1(6)
C26 C25 C30 118.6(6)
C26 C25 P2 119.6(5)
C30 C25 P2 121.7(5)
C25 C26 C27 120.9(6)
C28 C27 C26 119.4(7)
C29 C28 C27 120.3(7)
C28 C29 C30 120.4(6)
C29 C30 C25 120.3(6)
P3 Au2 P4 144.77(5)
P3 Au2 Cl2 108.72(5)
P4 Au2 Cl2 106.16(5)
C31 P3 C37 106.7(3)
C31 P3 C43 105.5(3)
C37 P3 C43 103.9(3)
C31 P3 Au2 111.6(2)
C37 P3 Au2 114.9(2)
C43 P3 Au2 113.4(2)
C36 P4 C49 104.5(3)
C36 P4 C55 107.4(3)
C49 P4 C55 104.6(3)
C36 P4 Au2 110.7(2)
C49 P4 Au2 120.7(2)
C55 P4 Au2 108.2(2)
C33 Si3 C32 107.9(3)
C33 Si3 C31 105.8(3)
C32 Si3 C31 110.8(3)
C33 Si3 Si4 108.2(2)
C32 Si3 Si4 114.3(2)
C31 Si3 Si4 109.4(2)
C35 Si4 C34 110.0(4)
C35 Si4 C36 111.1(3)
C34 Si4 C36 103.9(3)
C35 Si4 Si3 110.7(2)
C34 Si4 Si3 108.2(3)
C36 Si4 Si3 112.7(2)
P3 C31 Si3 115.3(3)
P4 C36 Si4 116.3(3)
C38 C37 C42 118.5(7)
C38 C37 P3 117.9(5)
C42 C37 P3 123.5(6)
C37 C38 C39 120.5(7)
C40 C39 C38 119.1(8)
C41 C40 C39 121.3(8)
C40 C41 C42 120.2(7)
C41 C42 C37 120.4(7)
C48 C43 C44 119.0(6)
C48 C43 P3 121.8(5)
C44 C43 P3 119.2(5)
C45 C44 C43 120.0(6)
C44 C45 C46 121.0(7)
C47 C46 C45 118.5(6)
C48 C47 C46 121.0(7)
C47 C48 C43 120.5(6)
C54 C49 C50 117.7(6)
C54 C49 P4 122.4(5)
C50 C49 P4 119.9(5)
C51 C50 C49 120.7(6)
C52 C51 C50 119.9(7)
C51 C52 C53 120.6(6)
C54 C53 C52 119.2(6)
C53 C54 C49 121.9(6)
C56 C55 C60 119.0(6)
C56 C55 P4 117.6(5)
C60 C55 P4 123.3(5)
C55 C56 C57 119.3(6)
C58 C57 C56 121.4(6)
C57 C58 C59 119.5(7)
C58 C59 C60 120.1(7)
C59 C60 C55 120.5(6)

loop_
_geom_bond_atom_site_label_1
_geom_bond_atom_site_label_2
_geom_bond_distance
Au1 P1 2.3144(16)
Au1 P2 2.3230(15)
Au1 Cl1 2.6449(15)
P1 C1 1.802(6)
P1 C7 1.819(7)
P1 C13 1.827(6)
P2 C6 1.817(6)
P2 C19 1.819(7)
P2 C25 1.831(6)
Si1 C3 1.860(7)
Si1 C2 1.867(7)
Si1 C1 1.914(6)
Si1 Si2 2.347(2)
Si2 C5 1.859(7)
Si2 C4 1.888(7)
Si2 C6 1.899(7)
C7 C8 1.394(9)
C7 C12 1.396(9)
C8 C9 1.370(9)
C9 C10 1.374(10)
C10 C11 1.362(10)
C11 C12 1.389(10)
C13 C18 1.390(8)
C13 C14 1.401(9)
C14 C15 1.369(9)
C15 C16 1.375(10)
C16 C17 1.376(11)
C17 C18 1.408(10)
C19 C24 1.392(9)
C19 C20 1.403(8)
C20 C21 1.369(9)
C21 C22 1.386(9)
C22 C23 1.383(9)
C23 C24 1.393(9)
C25 C26 1.370(8)
C25 C30 1.400(8)
C26 C27 1.386(9)
C27 C28 1.381(9)
C28 C29 1.364(9)
C29 C30 1.372(9)
Au2 P3 2.3113(16)
Au2 P4 2.3152(15)
Au2 Cl2 2.6666(15)
P3 C31 1.812(6)
P3 C37 1.821(7)
P3 C43 1.826(6)
P4 C36 1.813(6)
P4 C49 1.816(6)
P4 C55 1.826(7)
Si3 C33 1.864(6)
Si3 C32 1.871(7)
Si3 C31 1.896(7)
Si3 Si4 2.360(3)
Si4 C35 1.861(7)
Si4 C34 1.881(7)
Si4 C36 1.900(6)
C37 C38 1.379(9)
C37 C42 1.400(8)
C38 C39 1.416(10)
C39 C40 1.363(10)
C40 C41 1.361(11)
C41 C42 1.385(10)
C43 C48 1.385(9)
C43 C44 1.396(9)
C44 C45 1.380(9)
C45 C46 1.389(10)
C46 C47 1.385(10)
C47 C48 1.378(9)
C49 C54 1.395(8)
C49 C50 1.400(8)
C50 C51 1.389(9)
C51 C52 1.371(9)
C52 C53 1.392(9)
C53 C54 1.370(9)
C55 C56 1.391(8)
C55 C60 1.393(9)
C56 C57 1.396(9)
C57 C58 1.363(10)
C58 C59 1.383(10)
C59 C60 1.388(9)
